data_2017873
loop_
_publ_author_name
'Ashiq, Muhammad Irfan'
'Hussain, Ishtiaq'
'Dixon, Sally'
'Light, Mark E.'
'Kilburn, Jeremy D.'

_publ_section_title
;
 Dimeric supramolecular motifs of two carboxylate--guanidinium compounds
;
_journal_coeditor_code UK3023
_journal_issue 9
_journal_name_full 'Acta Crystallographica Section C'
_journal_page_first o455
_journal_page_last o458
_journal_paper_doi 10.1107/S0108270110029252
_journal_volume 66
_journal_year 2010
_chemical_formula_iupac 'C23 H23 N5 O3'
_chemical_formula_moiety 'C23 H23 N5 O3'
_chemical_formula_sum 'C23 H23 N5 O3'
_chemical_formula_weight 417.46
_chemical_name_common
;
4-[[[6-[[(<i>N</i>-benzylcarbamimidoyl)amino]methyl]pyridine-2-
carbonyl]amino]methyl]benzoic acid
;
_chemical_name_systematic
;
<i>N</i>-benzyl-<i>N</i>'-{6-[(4-carboxylatobenzyl)aminocarbonyl]-
2-pyridylmethyl}guanidinium
;
_space_group_IT_number 14
_symmetry_cell_setting monoclinic
_symmetry_space_group_name_Hall '-P 2yn'
_symmetry_space_group_name_H-M 'P 1 21/n 1'
_atom_sites_solution_hydrogens geom
_atom_sites_solution_primary direct
_atom_sites_solution_secondary difmap
_audit_creation_method SHELXL-97
_cell_angle_alpha 90.00
_cell_angle_beta 92.601(2)
_cell_angle_gamma 90.00
_cell_formula_units_Z 4
_cell_length_a 8.1826(3)
_cell_length_b 18.1530(7)
_cell_length_c 13.4723(4)
_cell_measurement_reflns_used 23640
_cell_measurement_temperature 120(2)
_cell_measurement_theta_max 27.48
_cell_measurement_theta_min 2.91
_cell_volume 1999.10(12)
_computing_cell_refinement 'DENZO (Otwinowski & Minor, 1997) and COLLECT (Hooft, 1998)'
_computing_data_collection 'COLLECT (Hooft, 1998)'
_computing_data_reduction 'DENZO (Otwinowski & Minor, 1997) and COLLECT (Hooft, 1998)'
_computing_molecular_graphics
;
CrystalMaker (CrystalMaker, 2005)
;
_computing_publication_material
;
WINGX (Farrugia, 1999) and <i>publCIF</i> (Westrip, 2010)
;
_computing_structure_refinement 'SHELXL97 (Sheldrick, 2008)'
_computing_structure_solution 'SHELXS97 (Sheldrick, 2008)'
_diffrn_ambient_temperature 120(2)
_diffrn_detector_area_resol_mean 9.091
_diffrn_measured_fraction_theta_full 0.996
_diffrn_measured_fraction_theta_max 0.996
_diffrn_measurement_device_type 'Bruker--Nonius KappaCCD'
_diffrn_measurement_method '\f & \w scans to fill the asymmetric unit'
_diffrn_radiation_monochromator graphite
_diffrn_radiation_source 'Bruker Nonius FR591 Rotating Anode'
_diffrn_radiation_type MoK\a
_diffrn_radiation_wavelength 0.71073
_diffrn_reflns_av_R_equivalents 0.0777
_diffrn_reflns_av_sigmaI/netI 0.0559
_diffrn_reflns_limit_h_max 9
_diffrn_reflns_limit_h_min -9
_diffrn_reflns_limit_k_max 21
_diffrn_reflns_limit_k_min -21
_diffrn_reflns_limit_l_max 15
_diffrn_reflns_limit_l_min -16
_diffrn_reflns_number 16252
_diffrn_reflns_theta_full 25.03
_diffrn_reflns_theta_max 25.03
_diffrn_reflns_theta_min 2.97
_diffrn_standards_number 0
_exptl_absorpt_coefficient_mu 0.095
_exptl_absorpt_correction_T_max 0.9906
_exptl_absorpt_correction_T_min 0.9859
_exptl_absorpt_correction_type multi-scan
_exptl_absorpt_process_details
;
(SADABS; Sheldrick, 2003)
;
_exptl_crystal_colour Colourless
_exptl_crystal_density_diffrn 1.387
_exptl_crystal_density_method 'not measured'
_exptl_crystal_description Prism
_exptl_crystal_F_000 880
_exptl_crystal_size_max 0.15
_exptl_crystal_size_mid 0.1
_exptl_crystal_size_min 0.1
_refine_diff_density_max 0.272
_refine_diff_density_min -0.279
_refine_ls_extinction_method none
_refine_ls_goodness_of_fit_ref 1.082
_refine_ls_hydrogen_treatment constr
_refine_ls_matrix_type full
_refine_ls_number_parameters 280
_refine_ls_number_reflns 3519
_refine_ls_number_restraints 0
_refine_ls_restrained_S_all 1.082
_refine_ls_R_factor_all 0.0876
_refine_ls_R_factor_gt 0.0604
_refine_ls_shift/su_max 0.000
_refine_ls_shift/su_mean 0.000
_refine_ls_structure_factor_coef Fsqd
_refine_ls_weighting_details 'calc w=1/[\s^2^(Fo^2^)+(0.0158P)^2^+3.0515P] where P=(Fo^2^+2Fc^2^)/3'
_refine_ls_weighting_scheme calc
_refine_ls_wR_factor_gt 0.1167
_refine_ls_wR_factor_ref 0.1323
_reflns_number_gt 2719
_reflns_number_total 3519
_reflns_threshold_expression >2\s(I)
_cod_data_source_file uk3023.cif
_cod_data_source_block I
_cod_original_sg_symbol_H-M P2(1)/n
_cod_database_code 2017873
_cod_database_fobs_code 2017873

loop_
_symmetry_equiv_pos_as_xyz
'x, y, z'
'-x+1/2, y+1/2, -z+1/2'
'-x, -y, -z'
'x-1/2, -y-1/2, z-1/2'

loop_
_atom_site_type_symbol
_atom_site_label
_atom_site_fract_x
_atom_site_fract_y
_atom_site_fract_z
_atom_site_U_iso_or_equiv
_atom_site_adp_type
_atom_site_calc_flag
_atom_site_refinement_flags
_atom_site_occupancy
_atom_site_disorder_assembly
_atom_site_disorder_group
O O1 1.3365(2) 0.52932(10) 0.26253(14) 0.0268(4) Uani d . 1 . .
O O2 1.2351(2) 0.52170(10) 0.41360(14) 0.0283(5) Uani d . 1 . .
O O3 0.5851(2) 0.28738(10) 0.13782(14) 0.0291(5) Uani d . 1 . .
N N1 0.4844(3) 0.39583(12) 0.18880(16) 0.0236(5) Uani d . 1 . .
H H91 0.4220 0.4188 0.2310 0.028 Uiso d R 1 . .
N N2 0.3162(3) 0.32837(12) 0.33001(16) 0.0235(5) Uani d . 1 . .
N N3 0.2331(3) 0.34011(12) 0.57518(16) 0.0242(5) Uani d . 1 . .
H H93 0.1950 0.3034 0.6110 0.029 Uiso d R 1 . .
N N4 0.4363(3) 0.42461(12) 0.54329(16) 0.0248(5) Uani d . 1 . .
H H94A 0.5481 0.4406 0.5580 0.030 Uiso d R 1 . .
H H94B 0.3671 0.4474 0.5000 0.030 Uiso d R 1 . .
N N5 0.4694(3) 0.34621(13) 0.67591(16) 0.0270(5) Uani d . 1 . .
H H95 0.5460 0.3768 0.6930 0.032 Uiso d R 1 . .
C C1 1.2223(3) 0.51636(14) 0.3200(2) 0.0237(6) Uani d . 1 . .
C C2 1.0593(3) 0.49319(14) 0.2726(2) 0.0242(6) Uani d . 1 . .
C C3 1.0473(3) 0.47355(15) 0.1726(2) 0.0263(6) Uani d . 1 . .
H H3 1.1427 0.4734 0.1349 0.032 Uiso calc R 1 . .
C C4 0.8978(3) 0.45428(16) 0.1274(2) 0.0274(6) Uani d . 1 . .
H H4 0.8925 0.4403 0.0594 0.033 Uiso calc R 1 . .
C C5 0.7564(3) 0.45501(14) 0.1797(2) 0.0241(6) Uani d . 1 . .
C C6 0.7694(3) 0.47318(15) 0.2807(2) 0.0267(6) Uani d . 1 . .
H H6 0.6741 0.4730 0.3185 0.032 Uiso calc R 1 . .
C C7 0.9188(3) 0.49143(15) 0.3264(2) 0.0259(6) Uani d . 1 . .
H H7 0.9252 0.5028 0.3953 0.031 Uiso calc R 1 . .
C C8 0.5908(3) 0.43965(15) 0.1286(2) 0.0252(6) Uani d . 1 . .
H H8A 0.5362 0.4871 0.1123 0.030 Uiso calc R 1 . .
H H8B 0.6072 0.4134 0.0654 0.030 Uiso calc R 1 . .
C C9 0.4953(3) 0.32265(15) 0.19234(19) 0.0232(6) Uani d . 1 . .
C C10 0.3965(3) 0.28445(15) 0.26769(19) 0.0230(6) Uani d . 1 . .
C C11 0.3983(3) 0.20860(15) 0.2743(2) 0.0270(6) Uani d . 1 . .
H H11 0.4539 0.1797 0.2277 0.032 Uiso calc R 1 . .
C C12 0.3170(4) 0.17546(16) 0.3506(2) 0.0291(7) Uani d . 1 . .
H H12 0.3157 0.1234 0.3573 0.035 Uiso calc R 1 . .
C C13 0.2381(3) 0.21964(15) 0.4166(2) 0.0262(6) Uani d . 1 . .
H H13 0.1839 0.1983 0.4705 0.031 Uiso calc R 1 . .
C C14 0.2386(3) 0.29581(15) 0.40364(19) 0.0235(6) Uani d . 1 . .
C C15 0.1531(3) 0.34495(15) 0.47563(19) 0.0240(6) Uani d . 1 . .
H H15A 0.1559 0.3966 0.4520 0.029 Uiso calc R 1 . .
H H15B 0.0372 0.3299 0.4786 0.029 Uiso calc R 1 . .
C C16 0.3784(3) 0.37029(15) 0.59783(19) 0.0233(6) Uani d . 1 . .
C C17 0.4386(3) 0.27784(15) 0.7282(2) 0.0265(6) Uani d . 1 . .
H H17A 0.5451 0.2544 0.7463 0.032 Uiso calc R 1 . .
H H17B 0.3778 0.2442 0.6821 0.032 Uiso calc R 1 . .
C C18 0.3437(3) 0.28563(15) 0.8213(2) 0.0253(6) Uani d . 1 . .
C C19 0.2908(3) 0.22244(17) 0.8686(2) 0.0308(7) Uani d . 1 . .
H H19 0.3087 0.1756 0.8394 0.037 Uiso calc R 1 . .
C C20 0.2126(4) 0.22667(19) 0.9575(2) 0.0373(8) Uani d . 1 . .
H H20 0.1780 0.1830 0.9891 0.045 Uiso calc R 1 . .
C C21 0.1848(4) 0.29461(19) 1.0001(2) 0.0402(8) Uani d . 1 . .
H H21 0.1315 0.2977 1.0611 0.048 Uiso calc R 1 . .
C C22 0.2353(4) 0.35811(19) 0.9533(2) 0.0400(8) Uani d . 1 . .
H H22 0.2159 0.4049 0.9820 0.048 Uiso calc R 1 . .
C C23 0.3140(4) 0.35338(16) 0.8645(2) 0.0340(7) Uani d . 1 . .
H H23 0.3481 0.3972 0.8328 0.041 Uiso calc R 1 . .

loop_
_atom_site_aniso_label
_atom_site_aniso_U_11
_atom_site_aniso_U_22
_atom_site_aniso_U_33
_atom_site_aniso_U_12
_atom_site_aniso_U_13
_atom_site_aniso_U_23
O1 0.0273(10) 0.0251(11) 0.0281(10) -0.0015(8) 0.0033(8) -0.0014(8)
O2 0.0333(11) 0.0258(11) 0.0256(11) -0.0011(8) -0.0025(8) 0.0008(8)
O3 0.0336(11) 0.0262(11) 0.0277(10) 0.0049(9) 0.0046(9) -0.0007(8)
N1 0.0267(12) 0.0212(12) 0.0232(12) 0.0000(9) 0.0042(9) -0.0023(9)
N2 0.0242(12) 0.0251(12) 0.0210(11) -0.0026(9) -0.0015(9) -0.0011(10)
N3 0.0294(13) 0.0228(12) 0.0205(11) -0.0036(10) 0.0019(9) 0.0031(9)
N4 0.0302(13) 0.0214(12) 0.0226(12) -0.0039(10) -0.0005(9) 0.0044(10)
N5 0.0308(13) 0.0244(13) 0.0254(12) -0.0079(10) -0.0035(10) 0.0030(10)
C1 0.0302(15) 0.0114(13) 0.0295(15) 0.0032(11) 0.0019(12) 0.0004(11)
C2 0.0295(15) 0.0159(14) 0.0271(14) 0.0012(11) 0.0002(11) 0.0027(11)
C3 0.0259(15) 0.0281(15) 0.0254(14) 0.0020(12) 0.0060(11) -0.0010(12)
C4 0.0318(16) 0.0287(16) 0.0218(14) 0.0009(12) 0.0018(12) -0.0030(12)
C5 0.0286(15) 0.0157(13) 0.0278(14) -0.0003(11) 0.0009(11) 0.0013(11)
C6 0.0264(15) 0.0248(15) 0.0291(15) 0.0018(12) 0.0048(12) -0.0009(12)
C7 0.0327(16) 0.0228(15) 0.0223(14) -0.0001(12) 0.0015(12) -0.0001(11)
C8 0.0284(15) 0.0211(14) 0.0262(14) -0.0014(11) 0.0015(11) 0.0003(11)
C9 0.0236(14) 0.0262(16) 0.0197(13) 0.0015(11) -0.0006(11) -0.0028(11)
C10 0.0228(14) 0.0242(15) 0.0217(13) -0.0003(11) -0.0012(11) -0.0014(11)
C11 0.0290(15) 0.0241(16) 0.0277(15) 0.0004(12) -0.0003(12) -0.0032(12)
C12 0.0388(17) 0.0198(15) 0.0285(15) -0.0028(12) -0.0026(12) -0.0014(12)
C13 0.0309(15) 0.0227(15) 0.0250(14) -0.0035(12) -0.0008(12) 0.0014(11)
C14 0.0243(14) 0.0251(15) 0.0208(13) -0.0002(11) -0.0047(11) -0.0015(11)
C15 0.0265(14) 0.0224(15) 0.0228(14) -0.0013(11) -0.0009(11) -0.0009(11)
C16 0.0268(15) 0.0209(14) 0.0221(14) 0.0000(11) 0.0018(11) -0.0026(11)
C17 0.0344(16) 0.0212(14) 0.0235(14) -0.0002(12) -0.0041(12) 0.0021(11)
C18 0.0247(14) 0.0275(15) 0.0233(14) 0.0006(12) -0.0023(11) 0.0055(12)
C19 0.0317(16) 0.0300(16) 0.0302(15) -0.0030(13) -0.0040(12) 0.0061(13)
C20 0.0334(17) 0.045(2) 0.0334(17) -0.0054(14) -0.0012(13) 0.0142(15)
C21 0.0354(18) 0.057(2) 0.0281(16) 0.0056(15) 0.0036(13) 0.0063(15)
C22 0.049(2) 0.041(2) 0.0305(17) 0.0082(15) 0.0054(14) -0.0012(14)
C23 0.0466(19) 0.0257(16) 0.0300(16) 0.0013(14) 0.0030(13) 0.0018(13)

loop_
_atom_type_symbol
_atom_type_description
_atom_type_scat_dispersion_real
_atom_type_scat_dispersion_imag
_atom_type_scat_source
C C 0.0033 0.0016 'International Tables Vol C Tables 4.2.6.8 and 6.1.1.4'
H H 0.0000 0.0000 'International Tables Vol C Tables 4.2.6.8 and 6.1.1.4'
N N 0.0061 0.0033 'International Tables Vol C Tables 4.2.6.8 and 6.1.1.4'
O O 0.0106 0.0060 'International Tables Vol C Tables 4.2.6.8 and 6.1.1.4'

loop_
_geom_angle_atom_site_label_1
_geom_angle_atom_site_label_2
_geom_angle_atom_site_label_3
_geom_angle_site_symmetry_1
_geom_angle_site_symmetry_3
_geom_angle
_geom_angle_publ_flag
C9 N1 C8 . . 121.7(2) n
C9 N1 H91 . . 119.1 n
C8 N1 H91 . . 118.5 n
C14 N2 C10 . . 117.4(2) n
C16 N3 C15 . . 122.7(2) n
C16 N3 H93 . . 121.1 n
C15 N3 H93 . . 112.9 n
C16 N4 H94A . . 117.7 n
C16 N4 H94B . . 118.2 n
H94A N4 H94B . . 123.8 n
C16 N5 C17 . . 123.9(2) n
C16 N5 H95 . . 111.9 n
C17 N5 H95 . . 124.1 n
O1 C1 O2 . . 124.6(2) n
O1 C1 C2 . . 117.1(2) n
O2 C1 C2 . . 118.3(2) n
C7 C2 C3 . . 118.4(3) n
C7 C2 C1 . . 121.5(2) n
C3 C2 C1 . . 120.1(2) n
C4 C3 C2 . . 120.7(2) n
C4 C3 H3 . . 119.6 n
C2 C3 H3 . . 119.6 n
C5 C4 C3 . . 121.1(3) n
C5 C4 H4 . . 119.4 n
C3 C4 H4 . . 119.4 n
C4 C5 C6 . . 118.0(2) n
C4 C5 C8 . . 121.2(2) n
C6 C5 C8 . . 120.7(2) n
C7 C6 C5 . . 121.0(3) n
C7 C6 H6 . . 119.5 n
C5 C6 H6 . . 119.5 n
C6 C7 C2 . . 120.6(3) n
C6 C7 H7 . . 119.7 n
C2 C7 H7 . . 119.7 n
N1 C8 C5 . . 113.1(2) n
N1 C8 H8A . . 109.0 n
C5 C8 H8A . . 109.0 n
N1 C8 H8B . . 109.0 n
C5 C8 H8B . . 109.0 n
H8A C8 H8B . . 107.8 n
O3 C9 N1 . . 122.3(2) n
O3 C9 C10 . . 121.0(2) n
N1 C9 C10 . . 116.7(2) n
N2 C10 C11 . . 123.6(2) n
N2 C10 C9 . . 116.2(2) n
C11 C10 C9 . . 120.1(2) n
C10 C11 C12 . . 118.5(3) n
C10 C11 H11 . . 120.8 n
C12 C11 H11 . . 120.8 n
C13 C12 C11 . . 118.7(3) n
C13 C12 H12 . . 120.7 n
C11 C12 H12 . . 120.7 n
C12 C13 C14 . . 119.5(3) n
C12 C13 H13 . . 120.3 n
C14 C13 H13 . . 120.3 n
N2 C14 C13 . . 122.3(2) n
N2 C14 C15 . . 117.6(2) n
C13 C14 C15 . . 120.1(2) n
N3 C15 C14 . . 110.5(2) n
N3 C15 H15A . . 109.5 n
C14 C15 H15A . . 109.5 n
N3 C15 H15B . . 109.5 n
C14 C15 H15B . . 109.5 n
H15A C15 H15B . . 108.1 n
N4 C16 N3 . . 121.0(2) n
N4 C16 N5 . . 118.6(2) n
N3 C16 N5 . . 120.4(2) n
N5 C17 C18 . . 115.4(2) n
N5 C17 H17A . . 108.4 n
C18 C17 H17A . . 108.4 n
N5 C17 H17B . . 108.4 n
C18 C17 H17B . . 108.4 n
H17A C17 H17B . . 107.5 n
C23 C18 C19 . . 118.4(3) n
C23 C18 C17 . . 122.5(3) n
C19 C18 C17 . . 119.0(3) n
C20 C19 C18 . . 121.0(3) n
C20 C19 H19 . . 119.5 n
C18 C19 H19 . . 119.5 n
C21 C20 C19 . . 119.9(3) n
C21 C20 H20 . . 120.0 n
C19 C20 H20 . . 120.0 n
C20 C21 C22 . . 119.7(3) n
C20 C21 H21 . . 120.2 n
C22 C21 H21 . . 120.2 n
C21 C22 C23 . . 120.0(3) n
C21 C22 H22 . . 120.0 n
C23 C22 H22 . . 120.0 n
C18 C23 C22 . . 120.9(3) n
C18 C23 H23 . . 119.6 n
C22 C23 H23 . . 119.6 n

loop_
_geom_bond_atom_site_label_1
_geom_bond_atom_site_label_2
_geom_bond_site_symmetry_2
_geom_bond_distance
_geom_bond_publ_flag
O1 C1 . 1.263(3) n
O2 C1 . 1.264(3) n
O3 C9 . 1.241(3) n
N1 C9 . 1.332(3) n
N1 C8 . 1.453(3) n
N1 H91 . 0.8856 n
N2 C14 . 1.339(3) n
N2 C10 . 1.350(3) n
N3 C16 . 1.332(3) n
N3 C15 . 1.468(3) n
N3 H93 . 0.8875 n
N4 C16 . 1.330(3) n
N4 H94A . 0.9716 n
N4 H94B . 0.8953 n
N5 C16 . 1.335(3) n
N5 C17 . 1.455(3) n
N5 H95 . 0.8611 n
C1 C2 . 1.512(4) n
C2 C7 . 1.387(4) n
C2 C3 . 1.394(4) n
C3 C4 . 1.386(4) n
C3 H3 . 0.9500 n
C4 C5 . 1.381(4) n
C4 H4 . 0.9500 n
C5 C6 . 1.399(4) n
C5 C8 . 1.518(4) n
C6 C7 . 1.385(4) n
C6 H6 . 0.9500 n
C7 H7 . 0.9500 n
C8 H8A . 0.9900 n
C8 H8B . 0.9900 n
C9 C10 . 1.496(4) n
C10 C11 . 1.380(4) n
C11 C12 . 1.387(4) n
C11 H11 . 0.9500 n
C12 C13 . 1.379(4) n
C12 H12 . 0.9500 n
C13 C14 . 1.394(4) n
C13 H13 . 0.9500 n
C14 C15 . 1.512(4) n
C15 H15A . 0.9900 n
C15 H15B . 0.9900 n
C17 C18 . 1.512(4) n
C17 H17A . 0.9900 n
C17 H17B . 0.9900 n
C18 C23 . 1.386(4) n
C18 C19 . 1.390(4) n
C19 C20 . 1.386(4) n
C19 H19 . 0.9500 n
C20 C21 . 1.383(5) n
C20 H20 . 0.9500 n
C21 C22 . 1.386(5) n
C21 H21 . 0.9500 n
C22 C23 . 1.387(4) n
C22 H22 . 0.9500 n
C23 H23 . 0.9500 n

loop_
_geom_hbond_atom_site_label_D
_geom_hbond_atom_site_label_H
_geom_hbond_atom_site_label_A
_geom_hbond_site_symmetry_A
_geom_hbond_distance_DH
_geom_hbond_distance_HA
_geom_hbond_distance_DA
_geom_hbond_angle_DHA
_geom_hbond_publ_flag
N1 H91 O1 1_455 0.89 2.17 2.904(3) 139.5 y
N3 H93 O3 4_566 0.89 1.92 2.762(3) 157.8 y
N4 H94A O2 3_766 0.97 1.92 2.894(3) 176.5 y
N4 H94B O2 1_455 0.90 2.06 2.934(3) 166.5 y
N5 H95 O1 3_766 0.86 2.03 2.863(3) 161.5 y

loop_
_geom_torsion_atom_site_label_1
_geom_torsion_atom_site_label_2
_geom_torsion_atom_site_label_3
_geom_torsion_atom_site_label_4
_geom_torsion_site_symmetry_1
_geom_torsion_site_symmetry_2
_geom_torsion_site_symmetry_3
_geom_torsion_site_symmetry_4
_geom_torsion
_geom_torsion_publ_flag
O1 C1 C2 C7 . . . . -167.4(2) n
O2 C1 C2 C7 . . . . 12.3(4) n
O1 C1 C2 C3 . . . . 12.0(4) n
O2 C1 C2 C3 . . . . -168.2(2) n
C7 C2 C3 C4 . . . . 1.4(4) n
C1 C2 C3 C4 . . . . -178.1(2) n
C2 C3 C4 C5 . . . . 1.0(4) n
C3 C4 C5 C6 . . . . -2.3(4) n
C3 C4 C5 C8 . . . . 175.3(3) n
C4 C5 C6 C7 . . . . 1.3(4) n
C8 C5 C6 C7 . . . . -176.2(2) n
C5 C6 C7 C2 . . . . 1.0(4) n
C3 C2 C7 C6 . . . . -2.4(4) n
C1 C2 C7 C6 . . . . 177.1(2) n
C9 N1 C8 C5 . . . . -83.0(3) n
C4 C5 C8 N1 . . . . 141.1(3) n
C6 C5 C8 N1 . . . . -41.4(3) n
C8 N1 C9 O3 . . . . -7.0(4) n
C8 N1 C9 C10 . . . . 171.5(2) n
C14 N2 C10 C11 . . . . 2.0(4) n
C14 N2 C10 C9 . . . . -174.3(2) n
O3 C9 C10 N2 . . . . 173.4(2) n
N1 C9 C10 N2 . . . . -5.1(3) n
O3 C9 C10 C11 . . . . -3.1(4) n
N1 C9 C10 C11 . . . . 178.5(2) n
N2 C10 C11 C12 . . . . -1.8(4) n
C9 C10 C11 C12 . . . . 174.4(2) n
C10 C11 C12 C13 . . . . -0.1(4) n
C11 C12 C13 C14 . . . . 1.6(4) n
C10 N2 C14 C13 . . . . -0.4(4) n
C10 N2 C14 C15 . . . . 178.0(2) n
C12 C13 C14 N2 . . . . -1.4(4) n
C12 C13 C14 C15 . . . . -179.8(2) n
C16 N3 C15 C14 . . . . 72.7(3) n
N2 C14 C15 N3 . . . . -113.7(3) n
C13 C14 C15 N3 . . . . 64.7(3) n
C15 N3 C16 N4 . . . . 21.1(4) n
C15 N3 C16 N5 . . . . -158.6(2) n
C17 N5 C16 N4 . . . . -166.1(2) n
C17 N5 C16 N3 . . . . 13.6(4) n
C16 N5 C17 C18 . . . . -97.2(3) n
N5 C17 C18 C23 . . . . -11.5(4) n
N5 C17 C18 C19 . . . . 171.8(2) n
C23 C18 C19 C20 . . . . -1.0(4) n
C17 C18 C19 C20 . . . . 175.9(3) n
C18 C19 C20 C21 . . . . 0.5(4) n
C19 C20 C21 C22 . . . . 0.2(5) n
C20 C21 C22 C23 . . . . -0.4(5) n
C19 C18 C23 C22 . . . . 0.8(4) n
C17 C18 C23 C22 . . . . -176.0(3) n
C21 C22 C23 C18 . . . . -0.1(5) n

loop_
_cod_related_entry_id
_cod_related_entry_database
_cod_related_entry_code
1 ChemSpider 30654265
